data_7229820
loop_
_publ_author_name
'Al-Terkawi, Abdal-Azim'
'Scholz, Gudrun'
'Prinz, Carsten'
'Zimathies, Annett'
'Emmerling, Franziska'
'Kemnitz, Erhard'

_publ_section_title
;
 Hydrated and dehydrated Ca-coordination polymers based on
 benzene-dicarboxylates: mechanochemical synthesis, structure refinement,
 and spectroscopic characterization
;
_journal_issue 7
_journal_name_full CrystEngComm
_journal_page_first 946
_journal_paper_doi 10.1039/C7CE01906H
_journal_volume 20
_journal_year 2018
_chemical_compound_source 'Mechanochemical synthesis'
_chemical_formula_moiety ' 	C8 H6 Ca O5   '
_chemical_formula_sum 'C8 H6 Ca O5'
_chemical_formula_weight 222.21
_chemical_name_common 'Ca-Phthalate monohydrate'
_chemical_name_mineral 'Ca-Phthalate monohydrate'
_chemical_name_systematic 'Ca-Phthalate monohydrate'
_space_group_IT_number 14
_space_group_name_Hall '-P 2ybc'
_space_group_name_H-M_alt 'P 1 21/c 1'
_symmetry_cell_setting monoclinic
_symmetry_Int_Tables_number 14
_symmetry_space_group_name_Hall '-P 2ybc'
_symmetry_space_group_name_H-M 'P 1 21/c 1'
_audit_update_record
;
2017-10-28 deposited with the CCDC.
2017-12-27 downloaded from the CCDC.
;
_cell_angle_alpha 90
_cell_angle_beta 98.8862(8)
_cell_angle_gamma 90
_cell_formula_units_Z 4
_cell_length_a 11.2207(3)
_cell_length_b 6.68473(16)
_cell_length_c 11.9906(3)
_cell_measurement_temperature 293
_cell_volume 888.59(4)
_computing_cell_refinement 'TOPAS Academic (Coelho, 2007)'
_computing_data_reduction 'DASH (David <i>et al.</i>, 2006)'
_computing_molecular_graphics 'Diamond (Crystal Impact GbR,2014)'
_computing_publication_material 'publCIF (Westrip, 2010)'
_computing_structure_refinement 'TOPAS Academic (Coelho, 2007)'
_computing_structure_solution 'DASH (David <i>et al.</i>, 2006)'
_diffrn_ambient_temperature 293(2)
_diffrn_measurement_device_type 'D8 Discover Bruker'
_diffrn_radiation_probe x-ray
_diffrn_radiation_source 'X-ray tube'
_exptl_absorpt_coefficient_mu 6.032
_exptl_absorpt_correction_type none
_exptl_crystal_colour white
_exptl_crystal_density_diffrn 1.661
_exptl_crystal_density_method 'Not Measured'
_exptl_crystal_description powder
_exptl_crystal_F_000 456
_pd_char_colour white
_pd_char_particle_morphology platelike
_pd_meas_2theta_range_max 65
_pd_meas_2theta_range_min 5.4
_pd_proc_2theta_range_inc 0.009
_pd_proc_info_excluded_regions none
_pd_proc_ls_prof_wR_factor 2.28
_pd_spec_mounting '0.5 mm glass capillary'
_pd_spec_mount_mode transmission
_refine_ls_goodness_of_fit_all 2.19
_refine_ls_R_I_factor 1.144
_cod_data_source_file c7ce01906h2.cif
_cod_data_source_block CaIoP21c
_cod_depositor_comments 'Adding full bibliography for 7229820--7229823.cif.'
_cod_original_sg_symbol_H-M 'P 21/c'
_cod_original_formula_sum ' 	C8 H6 Ca O5   '
_cod_database_code 7229820

loop_
_space_group_symop_id
_space_group_symop_operation_xyz
1 x,y,z
2 -x,1/2+y,1/2-z
3 -x,-y,-z
4 x,1/2-y,1/2+z

loop_
_atom_site_label
_atom_site_type_symbol
_atom_site_symmetry_multiplicity
_atom_site_fract_x
_atom_site_fract_y
_atom_site_fract_z
_atom_site_occupancy
_atom_site_B_iso_or_equiv
Ca1 Ca 4 0.44242(15) 0.1192(3) 0.30615(13) 1 3
C1 C 4 0.7686 0.1401 0.1507 1 3
C2 C 4 0.8635 0.0184 0.1974 1 3
H2A H 4 0.851(4) -0.081(6) 0.249(4) 1 3
C3 C 4 0.9768 0.0438 0.1683 1 3
H3A H 4 1.041(4) -0.035(6) 0.202(3) 1 3
C4 C 4 0.9952 0.1861 0.0896 1 3
H4A H 4 1.071(4) 0.202(7) 0.069(4) 1 3
C5 C 4 0.9009 0.3049 0.041 1 3
H5A H 4 0.914(4) 0.399(7) -0.013(3) 1 3
C6 C 4 0.7871 0.2859 0.072 1 3
C7 C 4 0.6481 0.1195 0.1867 1 3
C8 C 4 0.6828 0.406 0.0124 1 3
O1 O 4 0.6121(4) -0.0485(7) 0.2146(3) 1 3
O1W O 4 0.3237(6) 0.0881(11) 0.1244(4) 1 3
H1WA H 4 0.331(6) 0.175(9) 0.074(4) 1 3
H1WB H 4 0.336(5) -0.016(8) 0.086(5) 1 3
O2 O 4 0.5849(4) 0.2742(7) 0.1919(4) 1 3
O3 O 4 0.6701(4) 0.5854(7) 0.0412(3) 1 3
O4 O 4 0.6155(4) 0.3151(7) -0.0641(4) 1 3

loop_
_atom_type_symbol
_atom_type_description
_atom_type_scat_dispersion_real
_atom_type_scat_dispersion_imag
_atom_type_scat_source
C C 0.0033 0.0016 ' International Tables Vol C Tables 4.2.6.8 and 6.1.1.4'
H H 0.0000 0.0000 ' International Tables Vol C Tables 4.2.6.8 and 6.1.1.4'
Ca Ca 0.2262 0.3064 ' International Tables Vol C Tables 4.2.6.8 and 6.1.1.4'
O O 0.0106 0.0060 ' International Tables Vol C Tables 4.2.6.8 and 6.1.1.4'

loop_
_diffrn_radiation_type
_diffrn_radiation_wavelength
CuK\a~1~ 1.54056

loop_
_geom_angle_atom_site_label_1
_geom_angle_atom_site_label_2
_geom_angle_atom_site_label_3
_geom_angle
_geom_angle_site_symmetry_1
_geom_angle_site_symmetry_3
_geom_angle_publ_flag
O1 Ca1 O1W 85.32(19) . . yes
O1 Ca1 O2 51.00(15) . . yes
O1 Ca1 O2 71.49(16) . 2_645 yes
O1 Ca1 O3 142.40(16) . 2_645 yes
O1 Ca1 O1 124.75(16) . 2_655 yes
O1 Ca1 O4 76.94(15) . 4_555 yes
O1W Ca1 O2 81.3(2) . . yes
O1W Ca1 O2 82.3(2) . 2_645 yes
O1W Ca1 O3 113.9(2) . 2_645 yes
O1 Ca1 O1W 83.3(2) 2_655 . yes
O1W Ca1 O4 156.4(2) . 4_555 yes
O2 Ca1 O2 121.02(17) . 2_645 yes
O2 Ca1 O3 157.25(18) . 2_645 yes
O1 Ca1 O2 73.84(16) 2_655 . yes
O2 Ca1 O4 75.48(17) . 4_555 yes
O2 Ca1 O3 79.20(17) 2_645 2_645 yes
O1 Ca1 O2 157.23(18) 2_655 2_645 yes
O2 Ca1 O4 106.08(18) 2_645 4_555 yes
O1 Ca1 O3 90.63(16) 2_655 2_645 yes
O3 Ca1 O4 89.48(16) 2_645 4_555 yes
O1 Ca1 O4 94.02(17) 2_655 4_555 yes
Ca1 O1 C7 90.8(2) . . yes
Ca1 O1 Ca1 105.18(18) . 2_645 yes
Ca1 O1 C7 157.3(3) 2_645 . yes
Ca1 O2 C7 95.7(3) . . yes
Ca1 O2 Ca1 108.09(19) . 2_655 yes
Ca1 O2 C7 152.8(3) 2_655 . yes
Ca1 O3 C8 113.3(3) 2_655 . yes
Ca1 O4 C8 138.0(3) 4_554 . yes
H1WA O1W H1WB 98(5) . . no
Ca1 O1W H1WA 119(4) . . no
Ca1 O1W H1WB 117(4) . . no
C2 C1 C6 119.85(1) . . no
C6 C1 C7 119.87(1) . . no
C2 C1 C7 120.25(1) . . no
C1 C2 C3 120.36(1) . . no
C2 C3 C4 119.97(1) . . no
C3 C4 C5 120.06(1) . . no
C4 C5 C6 120.76(1) . . no
C1 C6 C5 118.94(1) . . no
C1 C6 C8 120.53(1) . . no
C5 C6 C8 120.22(1) . . no
O2 C7 C1 118.8(2) . . yes
O1 C7 O2 120.9(3) . . yes
O1 C7 C1 120.3(2) . . yes
O3 C8 O4 125.5(3) . . yes
O3 C8 C6 119.29(19) . . yes
O4 C8 C6 115.2(2) . . yes
C1 C2 H2A 120(3) . . no
C3 C2 H2A 120(3) . . no
C2 C3 H3A 120(3) . . no
C4 C3 H3A 120(3) . . no
C3 C4 H4A 120(3) . . no
C5 C4 H4A 120(3) . . no
C4 C5 H5A 119(3) . . no
C6 C5 H5A 120(3) . . no

loop_
_geom_bond_atom_site_label_1
_geom_bond_atom_site_label_2
_geom_bond_distance
_geom_bond_site_symmetry_2
_geom_bond_publ_flag
Ca1 O1 2.595(5) . yes
Ca1 O1W 2.381(5) . yes
Ca1 O2 2.487(5) . yes
Ca1 O2 2.327(5) 2_645 yes
Ca1 O3 2.389(4) 2_645 yes
Ca1 O1 2.307(5) 2_655 yes
Ca1 O4 2.335(5) 4_555 yes
O1 C7 1.256(5) . yes
O2 C7 1.261(5) . yes
O3 C8 1.262(5) . yes
O4 C8 1.252(5) . yes
O1W H1WA 0.85(6) . no
O1W H1WB 0.86(5) . no
C1 C2 1.3875(1) . no
C1 C7 1.4879(1) . no
C1 C6 1.3943(1) . no
C2 C3 1.3798(1) . no
C3 C4 1.3777(1) . no
C4 C5 1.3782(1) . no
C5 C6 1.3898(1) . no
C6 C8 1.5055(1) . no
C2 H2A 0.93(4) . no
C3 H3A 0.93(4) . no
C4 H4A 0.93(5) . no
C5 H5A 0.93(4) . no

loop_
_geom_hbond_atom_site_label_D
_geom_hbond_atom_site_label_H
_geom_hbond_atom_site_label_A
_geom_hbond_distance_DH
_geom_hbond_distance_HA
_geom_hbond_distance_DA
_geom_hbond_angle_DHA
_geom_hbond_site_symmetry_A
_geom_hbond_publ_flag
O1W H1WA O3 0.85(6) 2.11(6) 2.959(8) 172(6) 3_665 yes
O1W H1WB O4 0.86(5) 2.10(5) 2.899(9) 155(6) 3_655 yes

loop_
_geom_torsion_atom_site_label_1
_geom_torsion_atom_site_label_2
_geom_torsion_atom_site_label_3
_geom_torsion_atom_site_label_4
_geom_torsion
_geom_torsion_site_symmetry_1
_geom_torsion_site_symmetry_3
_geom_torsion_site_symmetry_4
_geom_torsion_publ_flag
O1W Ca1 O1 C7 89.6(2) . . . no
O1W Ca1 O1 Ca1 -74.1(2) . . 2_645 no
O2 Ca1 O1 C7 7.02(18) . . . no
O2 Ca1 O1 Ca1 -156.7(2) . . 2_645 no
O2 Ca1 O1 C7 173.1(2) 2_645 . . no
O2 Ca1 O1 Ca1 9.34(16) 2_645 . 2_645 no
O3 Ca1 O1 C7 -146.3(2) 2_645 . . no
O3 Ca1 O1 Ca1 50.0(3) 2_645 . 2_645 no
O1 Ca1 O1 C7 11.1(3) 2_655 . . no
O1 Ca1 O1 Ca1 -152.68(16) 2_655 . 2_645 no
O4 Ca1 O1 C7 -74.8(2) 4_555 . . no
O4 Ca1 O1 Ca1 121.52(18) 4_555 . 2_645 no
O1 Ca1 O2 C7 -7.02(18) . . . no
O1 Ca1 O2 Ca1 -173.7(3) . . 2_655 no
O1W Ca1 O2 C7 -98.1(3) . . . no
O1W Ca1 O2 Ca1 95.3(2) . . 2_655 no
O2 Ca1 O2 C7 -22.5(3) 2_645 . . no
O2 Ca1 O2 Ca1 170.86(18) 2_645 . 2_655 no
O3 Ca1 O2 C7 127.8(4) 2_645 . . no
O3 Ca1 O2 Ca1 -38.8(5) 2_645 . 2_655 no
O1 Ca1 O2 C7 176.4(3) 2_655 . . no
O1 Ca1 O2 Ca1 9.77(17) 2_655 . 2_655 no
O4 Ca1 O2 C7 77.8(3) 4_555 . . no
O4 Ca1 O2 Ca1 -88.9(2) 4_555 . 2_655 no
O1 Ca1 O2 Ca1 -8.79(15) . 2_645 2_645 no
O1 Ca1 O2 C7 -158.7(7) . 2_645 2_645 no
O1W Ca1 O2 Ca1 78.8(2) . 2_645 2_645 no
O1W Ca1 O2 C7 -71.1(7) . 2_645 2_645 no
O2 Ca1 O2 Ca1 3.8(3) . 2_645 2_645 no
O2 Ca1 O2 C7 -146.0(7) . 2_645 2_645 no
O1 Ca1 O3 C8 -29.8(4) . 2_645 2_645 no
O1W Ca1 O3 C8 85.7(3) . 2_645 2_645 no
O2 Ca1 O3 C8 -145.3(4) . 2_645 2_645 no
O1 Ca1 O1 Ca1 -11.9(2) . 2_655 2_655 no
O1 Ca1 O1 C7 -145.2(7) . 2_655 2_655 no
O1W Ca1 O1 Ca1 -91.5(2) . 2_655 2_655 no
O1W Ca1 O1 C7 135.2(8) . 2_655 2_655 no
O2 Ca1 O1 Ca1 -8.62(15) . 2_655 2_655 no
O2 Ca1 O1 C7 -142.0(8) . 2_655 2_655 no
O1 Ca1 O4 C8 -78.4(5) . 4_555 4_555 no
O1W Ca1 O4 C8 -120.7(6) . 4_555 4_555 no
O2 Ca1 O4 C8 -131.0(5) . 4_555 4_555 no
Ca1 O1 C7 C1 -59.4(8) 2_645 . . no
Ca1 O1 C7 O2 -12.6(3) . . . no
Ca1 O1 C7 O2 122.8(8) 2_645 . . no
Ca1 O1 C7 C1 165.21(5) . . . no
Ca1 O2 C7 O1 13.2(3) . . . no
Ca1 O2 C7 O1 164.6(6) 2_655 . . no
Ca1 O2 C7 C1 -164.62(5) . . . no
Ca1 O2 C7 C1 -13.3(8) 2_655 . . no
Ca1 O3 C8 C6 -87.0(2) 2_655 . . no
Ca1 O3 C8 O4 93.7(3) 2_655 . . no
Ca1 O4 C8 C6 -179.8(3) 4_554 . . no
Ca1 O4 C8 O3 -0.4(6) 4_554 . . no
C2 C1 C6 C5 0.63(1) . . . no
C2 C1 C6 C8 174.21(1) . . . no
C7 C1 C2 C3 -176.80(1) . . . no
C6 C1 C2 C3 1.46(1) . . . no
C6 C1 C7 O1 148.97(19) . . . no
C6 C1 C7 O2 -33.2(2) . . . no
C2 C1 C7 O1 -32.78(19) . . . no
C7 C1 C6 C5 178.89(1) . . . no
C7 C1 C6 C8 -7.52(1) . . . no
C2 C1 C7 O2 145.1(2) . . . no
C1 C2 C3 C4 -2.21(1) . . . no
C2 C3 C4 C5 0.85(1) . . . no
C3 C4 C5 C6 1.27(1) . . . no
C4 C5 C6 C1 -1.99(1) . . . no
C4 C5 C6 C8 -175.60(1) . . . no
C5 C6 C8 O3 -81.4(2) . . . no
C5 C6 C8 O4 98.0(2) . . . no
C1 C6 C8 O4 -75.5(2) . . . no
C1 C6 C8 O3 105.1(2) . . . no
